data_2241362
loop_
_publ_author_name
'Thairiyaraja, Manickam'
'Elangovan, Arumugam'
'Arivazhagan, Ganesh'
'Selvaraju, Kuthambalam'
'Thamotharan, Subbiah'

_publ_section_title
;
 Crystal structure of bis(4-acetylanilinium) tetrachloridomercurate(II)
;
_journal_issue 12
_journal_name_full 'Acta Crystallographica Section E'
_journal_page_first m236
_journal_page_last m237
_journal_paper_doi 10.1107/S2056989015022355
_journal_volume 71
_journal_year 2015
_chemical_formula_iupac '(C8 H10 N O)2 [Hg Cl4 ]'
_chemical_formula_moiety '2(C8 H10 N O), Cl4 Hg'
_chemical_formula_sum 'C16 H20 Cl4 Hg N2 O2'
_chemical_formula_weight 614.73
_chemical_name_systematic
;
Bis(4-acetylanilinium) tetrachloridomercurate(II)
;
_space_group_crystal_system orthorhombic
_space_group_IT_number 64
_space_group_name_Hall '-C 2ac 2'
_space_group_name_H-M_alt 'C m c e'
_atom_sites_solution_hydrogens mixed
_atom_sites_solution_primary isomor
_audit_creation_method SHELXL-2014/7
_cell_angle_alpha 90
_cell_angle_beta 90
_cell_angle_gamma 90
_cell_formula_units_Z 8
_cell_length_a 19.9231(6)
_cell_length_b 15.3515(6)
_cell_length_c 13.7587(5)
_cell_measurement_reflns_used 9224
_cell_measurement_temperature 293(2)
_cell_measurement_theta_max 29.33
_cell_measurement_theta_min 2.23
_cell_volume 4208.1(3)
_computing_cell_refinement
;
SAINT (Bruker, 2004)
;
_computing_data_collection
;
APEX2 (Bruker, 2004)
;
_computing_data_reduction
;
SAINT (Bruker, 2004)
;
_computing_molecular_graphics
;
PLATON (Spek, 2009)
;
_computing_publication_material
;
publCIF (Westrip, 2010)
;
_computing_structure_refinement
;
SHELXL2014 (Sheldrick, 2015)
;
_computing_structure_solution 'coorsdinates taken from an isotypic compound'
_diffrn_ambient_temperature 293(2)
_diffrn_measured_fraction_theta_full 0.999
_diffrn_measured_fraction_theta_max 0.999
_diffrn_measurement_device_type 'Bruker SMART APEX CCD'
_diffrn_measurement_method '\w and \f scan'
_diffrn_radiation_type MoK\a
_diffrn_radiation_wavelength 0.71073
_diffrn_reflns_av_R_equivalents 0.0306
_diffrn_reflns_limit_h_max 27
_diffrn_reflns_limit_h_min -27
_diffrn_reflns_limit_k_max 21
_diffrn_reflns_limit_k_min -19
_diffrn_reflns_limit_l_max 19
_diffrn_reflns_limit_l_min -18
_diffrn_reflns_number 26289
_diffrn_reflns_theta_full 25.242
_diffrn_reflns_theta_max 29.396
_diffrn_reflns_theta_min 2.235
_exptl_absorpt_coefficient_mu 7.835
_exptl_absorpt_correction_T_max 0.303
_exptl_absorpt_correction_T_min 0.202
_exptl_absorpt_correction_type multi-scan
_exptl_absorpt_process_details
;
(<i>SADABS</i>; Bruker, 2004)
;
_exptl_crystal_colour orange
_exptl_crystal_density_diffrn 1.941
_exptl_crystal_description block
_exptl_crystal_F_000 2352
_exptl_crystal_size_max 0.300
_exptl_crystal_size_mid 0.250
_exptl_crystal_size_min 0.200
_refine_diff_density_max 0.769
_refine_diff_density_min -0.931
_refine_ls_extinction_method none
_refine_ls_goodness_of_fit_ref 1.037
_refine_ls_hydrogen_treatment mixed
_refine_ls_matrix_type full
_refine_ls_number_parameters 131
_refine_ls_number_reflns 2988
_refine_ls_number_restraints 3
_refine_ls_restrained_S_all 1.037
_refine_ls_R_factor_all 0.0419
_refine_ls_R_factor_gt 0.0233
_refine_ls_shift/su_max 0.000
_refine_ls_shift/su_mean 0.000
_refine_ls_structure_factor_coef Fsqd
_refine_ls_weighting_details 'w=1/[\s^2^(Fo^2^)+(0.0217P)^2^+6.8872P] where P=(Fo^2^+2Fc^2^)/3'
_refine_ls_weighting_scheme calc
_refine_ls_wR_factor_gt 0.0502
_refine_ls_wR_factor_ref 0.0562
_reflns_number_gt 2152
_reflns_number_total 2988
_reflns_threshold_expression 'I > 2\s(I)'
_cod_data_source_file wm5243sup1.cif
_cod_data_source_block I
_cod_database_code 2241362
_cod_database_fobs_code 2241362
_shelx_space_group_comment
;
The symmetry employed for this shelxl refinement is uniquely defined
by the following loop, which should always be used as a source of
symmetry information in preference to the above space-group names.
They are only intended as comments.
;
_shelx_estimated_absorpt_t_min 0.202
_shelx_estimated_absorpt_t_max 0.303

loop_
_space_group_symop_id
_space_group_symop_operation_xyz
1 'x, y, z'
2 '-x, -y+1/2, z+1/2'
3 'x, -y, -z'
4 '-x, y+1/2, -z+1/2'
5 'x+1/2, y+1/2, z'
6 '-x+1/2, -y+1, z+1/2'
7 'x+1/2, -y+1/2, -z'
8 '-x+1/2, y+1, -z+1/2'
9 '-x, -y, -z'
10 'x, y-1/2, -z-1/2'
11 '-x, y, z'
12 'x, -y-1/2, z-1/2'
13 '-x+1/2, -y+1/2, -z'
14 'x+1/2, y, -z-1/2'
15 '-x+1/2, y+1/2, z'
16 'x+1/2, -y, z-1/2'

loop_
_atom_site_type_symbol
_atom_site_label
_atom_site_fract_x
_atom_site_fract_y
_atom_site_fract_z
_atom_site_U_iso_or_equiv
_atom_site_adp_type
_atom_site_calc_flag
_atom_site_occupancy
O O11 0.18874(11) 0.60387(14) 0.87716(17) 0.0544(6) Uani d 1
N N41 0.37059(13) 0.26610(16) 0.9093(2) 0.0430(6) Uani d 1
H H41A 0.359(2) 0.2125(16) 0.889(3) 0.084(14) Uiso d 1
H H41B 0.3848(19) 0.270(2) 0.9703(16) 0.072(13) Uiso d 1
H H41C 0.4057(15) 0.276(3) 0.870(2) 0.067(12) Uiso d 1
C C1 0.22199(12) 0.45798(17) 0.87221(17) 0.0297(5) Uani d 1
C C2 0.20483(13) 0.37068(17) 0.86957(19) 0.0359(6) Uani d 1
H H2 0.1603 0.3546 0.8606 0.043 Uiso calc 1
C C3 0.25367(13) 0.30686(17) 0.8803(2) 0.0373(6) Uani d 1
H H3 0.2423 0.2481 0.8784 0.045 Uiso calc 1
C C4 0.31897(12) 0.33222(17) 0.89352(19) 0.0321(5) Uani d 1
C C5 0.33780(13) 0.41877(18) 0.8947(2) 0.0374(6) Uani d 1
H H5 0.3825 0.4346 0.9029 0.045 Uiso calc 1
C C6 0.28863(13) 0.48110(18) 0.88350(19) 0.0349(6) Uani d 1
H H6 0.3005 0.5397 0.8835 0.042 Uiso calc 1
C C11 0.17064(14) 0.52843(18) 0.86546(19) 0.0341(6) Uani d 1
C C12 0.09920(13) 0.5071(2) 0.8458(2) 0.0482(8) Uani d 1
H H12A 0.0742 0.5600 0.8372 0.072 Uiso calc 1
H H12B 0.0811 0.4750 0.8996 0.072 Uiso calc 1
H H12C 0.0962 0.4725 0.7878 0.072 Uiso calc 1
Hg Hg1 0.0000 0.24841(2) 0.85591(2) 0.04734(7) Uani d 1
Cl Cl1 0.0000 0.34199(7) 1.00252(8) 0.0479(2) Uani d 1
Cl Cl2 0.0000 0.33901(7) 0.70279(8) 0.0455(2) Uani d 1
Cl Cl3 0.10720(4) 0.17292(6) 0.86099(7) 0.0607(2) Uani d 1

loop_
_atom_site_aniso_label
_atom_site_aniso_U_11
_atom_site_aniso_U_22
_atom_site_aniso_U_33
_atom_site_aniso_U_12
_atom_site_aniso_U_13
_atom_site_aniso_U_23
O11 0.0515(12) 0.0266(12) 0.0850(17) 0.0019(9) -0.0071(11) -0.0038(10)
N41 0.0335(11) 0.0344(16) 0.061(2) 0.0014(9) -0.0018(11) 0.0055(12)
C1 0.0341(12) 0.0274(14) 0.0275(14) -0.0026(9) 0.0008(10) -0.0008(10)
C2 0.0309(12) 0.0321(15) 0.0448(16) -0.0053(10) -0.0016(11) -0.0005(11)
C3 0.0361(13) 0.0236(14) 0.0523(18) -0.0041(10) -0.0008(12) 0.0023(11)
C4 0.0331(12) 0.0269(14) 0.0365(14) 0.0009(10) -0.0009(10) 0.0030(11)
C5 0.0326(12) 0.0351(16) 0.0445(16) -0.0062(11) -0.0037(11) 0.0013(12)
C6 0.0387(14) 0.0248(14) 0.0410(15) -0.0054(10) -0.0025(11) -0.0022(11)
C11 0.0387(13) 0.0299(15) 0.0336(14) 0.0010(10) 0.0017(11) -0.0014(11)
C12 0.0359(13) 0.0407(17) 0.068(2) 0.0042(12) 0.0015(14) -0.0065(15)
Hg1 0.03172(8) 0.05938(13) 0.05092(11) 0.000 0.000 -0.00393(9)
Cl1 0.0538(5) 0.0448(6) 0.0453(6) 0.000 0.000 -0.0061(5)
Cl2 0.0420(5) 0.0490(6) 0.0455(6) 0.000 0.000 -0.0018(5)
Cl3 0.0383(4) 0.0555(5) 0.0883(6) 0.0145(3) -0.0098(4) -0.0202(4)

loop_
_atom_type_symbol
_atom_type_description
_atom_type_scat_dispersion_real
_atom_type_scat_dispersion_imag
_atom_type_scat_source
C C 0.0033 0.0016 'International Tables Vol C Tables 4.2.6.8 and 6.1.1.4'
H H 0.0000 0.0000 'International Tables Vol C Tables 4.2.6.8 and 6.1.1.4'
Cl Cl 0.1484 0.1585 'International Tables Vol C Tables 4.2.6.8 and 6.1.1.4'
Hg Hg -2.3894 9.2266 'International Tables Vol C Tables 4.2.6.8 and 6.1.1.4'
N N 0.0061 0.0033 'International Tables Vol C Tables 4.2.6.8 and 6.1.1.4'
O O 0.0106 0.0060 'International Tables Vol C Tables 4.2.6.8 and 6.1.1.4'

loop_
_geom_angle_atom_site_label_1
_geom_angle_atom_site_label_2
_geom_angle_atom_site_label_3
_geom_angle_site_symmetry_1
_geom_angle
C4 N41 H41A . 114(3)
C4 N41 H41B . 109(2)
H41A N41 H41B . 116(3)
C4 N41 H41C . 110(3)
H41A N41 H41C . 100(3)
H41B N41 H41C . 108(3)
C6 C1 C2 . 119.3(2)
C6 C1 C11 . 118.6(2)
C2 C1 C11 . 122.1(2)
C1 C2 C3 . 120.5(2)
C1 C2 H2 . 119.8
C3 C2 H2 . 119.8
C4 C3 C2 . 118.6(2)
C4 C3 H3 . 120.7
C2 C3 H3 . 120.7
C3 C4 C5 . 122.2(2)
C3 C4 N41 . 119.4(2)
C5 C4 N41 . 118.4(2)
C6 C5 C4 . 118.3(2)
C6 C5 H5 . 120.9
C4 C5 H5 . 120.9
C5 C6 C1 . 121.1(2)
C5 C6 H6 . 119.4
C1 C6 H6 . 119.4
O11 C11 C12 . 121.0(3)
O11 C11 C1 . 118.4(2)
C12 C11 C1 . 120.6(2)
C11 C12 H12A . 109.5
C11 C12 H12B . 109.5
H12A C12 H12B . 109.5
C11 C12 H12C . 109.5
H12A C12 H12C . 109.5
H12B C12 H12C . 109.5
Cl3 Hg1 Cl3 11 122.94(4)
Cl3 Hg1 Cl1 11 104.66(2)
Cl3 Hg1 Cl1 . 104.66(2)
Cl3 Hg1 Cl2 11 106.66(3)
Cl3 Hg1 Cl2 . 106.66(3)
Cl1 Hg1 Cl2 . 111.11(4)

loop_
_geom_bond_atom_site_label_1
_geom_bond_atom_site_label_2
_geom_bond_site_symmetry_2
_geom_bond_distance
O11 C11 . 1.224(3)
N41 C4 . 1.461(3)
N41 H41A . 0.901(19)
N41 H41B . 0.887(19)
N41 H41C . 0.899(19)
C1 C6 . 1.383(4)
C1 C2 . 1.384(4)
C1 C11 . 1.492(4)
C2 C3 . 1.389(4)
C2 H2 . 0.9300
C3 C4 . 1.370(4)
C3 H3 . 0.9300
C4 C5 . 1.381(4)
C5 C6 . 1.378(4)
C5 H5 . 0.9300
C6 H6 . 0.9300
C11 C12 . 1.486(4)
C12 H12A . 0.9600
C12 H12B . 0.9600
C12 H12C . 0.9600
Hg1 Cl3 11 2.4308(7)
Hg1 Cl3 . 2.4308(7)
Hg1 Cl1 . 2.4764(11)
Hg1 Cl2 . 2.5244(11)

loop_
_geom_hbond_atom_site_label_D
_geom_hbond_atom_site_label_H
_geom_hbond_atom_site_label_A
_geom_hbond_site_symmetry_A
_geom_hbond_distance_DH
_geom_hbond_distance_HA
_geom_hbond_distance_DA
_geom_hbond_angle_DHA
N41 H41A O11 15_545 0.901(19) 1.92(2) 2.792(3) 162(4)
N41 H41C Cl2 14_557 0.899(19) 2.34(2) 3.206(3) 162(3)
N41 H41B Cl3 13_557 0.887(19) 2.49(2) 3.326(3) 158(3)

loop_
_geom_torsion_atom_site_label_1
_geom_torsion_atom_site_label_2
_geom_torsion_atom_site_label_3
_geom_torsion_atom_site_label_4
_geom_torsion
C6 C1 C2 C3 1.4(4)
C11 C1 C2 C3 -177.2(2)
C1 C2 C3 C4 0.1(4)
C2 C3 C4 C5 -1.3(4)
C2 C3 C4 N41 177.3(3)
C3 C4 C5 C6 0.9(4)
N41 C4 C5 C6 -177.6(3)
C4 C5 C6 C1 0.6(4)
C2 C1 C6 C5 -1.8(4)
C11 C1 C6 C5 176.9(2)
C6 C1 C11 O11 -5.2(4)
C2 C1 C11 O11 173.4(3)
C6 C1 C11 C12 175.3(2)
C2 C1 C11 C12 -6.1(4)
